data_7109781
loop_
_publ_author_name
'Antony Lapprand'
'Antoine Bonnot'
'Michael Knorr'
'Youann Rousselin'
'Marek M. Kubicki'
'Daniel Fortin'

_publ_section_title
;
 Formation of an unprecedented (CuBr)5 cluster and a zeolite-type
 2D-coordination polymer: a surprising halide effect
;
_journal_name_full Chem.Commun.
_journal_page_first 8848
_journal_paper_doi 10.1039/c3cc45284k
_journal_volume 49
_journal_year 2013
_chemical_formula_moiety 'C12 H30 Cu4 I4 S3'
_chemical_formula_sum 'C12 H30 Cu4 I4 S3'
_chemical_formula_weight 1032.30
_space_group_IT_number 14
_symmetry_cell_setting monoclinic
_symmetry_space_group_name_Hall '-P 2ybc'
_symmetry_space_group_name_H-M 'P 1 21/c 1'
_atom_sites_solution_hydrogens geom
_atom_sites_solution_primary direct
_atom_sites_solution_secondary difmap
_audit_creation_method SHELXL-97
_cell_angle_alpha 90.00
_cell_angle_beta 129.284(2)
_cell_angle_gamma 90.00
_cell_formula_units_Z 4
_cell_length_a 14.2852(7)
_cell_length_b 11.1485(6)
_cell_length_c 21.5737(8)
_cell_measurement_reflns_used 9988
_cell_measurement_temperature 115(2)
_cell_measurement_theta_max 41.5891
_cell_measurement_theta_min 3.0482
_cell_volume 2659.4(2)
_computing_cell_refinement 'SAINT V7.68A integration software'
_computing_data_collection 'Bruker APEX2 software'
_computing_data_reduction 'SORTAV (Blessing, 1995)'
_computing_molecular_graphics 'ORTEP3 (Farrugia,1997)'
_computing_publication_material 'WinGX publication routines (Farrugia, 1999)'
_computing_structure_refinement 'SHELXL-97 (Sheldrick, 1997)'
_computing_structure_solution 'SIR92 (Altomare et al., 1993)'
_diffrn_ambient_temperature 115(2)
_diffrn_measured_fraction_theta_full 0.985
_diffrn_measured_fraction_theta_max 0.985
_diffrn_measurement_device_type 'Bruker APEX-II'
_diffrn_measurement_method '\f or \w oscillation scans'
_diffrn_radiation_monochromator graphite
_diffrn_radiation_source 'fine-focus sealed tube'
_diffrn_radiation_type MoK\a
_diffrn_radiation_wavelength 0.71073
_diffrn_reflns_av_R_equivalents 0.0570
_diffrn_reflns_av_sigmaI/netI 0.0467
_diffrn_reflns_limit_h_max 27
_diffrn_reflns_limit_h_min -25
_diffrn_reflns_limit_k_max 21
_diffrn_reflns_limit_k_min -21
_diffrn_reflns_limit_l_max 19
_diffrn_reflns_limit_l_min -41
_diffrn_reflns_number 113827
_diffrn_reflns_theta_full 42.66
_diffrn_reflns_theta_max 42.66
_diffrn_reflns_theta_min 1.84
_exptl_absorpt_coefficient_mu 8.031
_exptl_absorpt_correction_T_max 0.748
_exptl_absorpt_correction_T_min 0.344
_exptl_absorpt_correction_type multi-scan
_exptl_absorpt_process_details
;
SADABS-2008/1 - Bruker AXS area detector scaling and absorption correction
;
_exptl_crystal_colour colourless
_exptl_crystal_density_diffrn 2.578
_exptl_crystal_density_method 'not measured'
_exptl_crystal_description Prism
_exptl_crystal_F_000 1912
_exptl_crystal_size_max 0.37
_exptl_crystal_size_mid 0.20
_exptl_crystal_size_min 0.15
_refine_diff_density_max 3.906
_refine_diff_density_min -2.773
_refine_diff_density_rms 0.384
_refine_ls_extinction_method none
_refine_ls_goodness_of_fit_ref 1.078
_refine_ls_hydrogen_treatment noref
_refine_ls_matrix_type full
_refine_ls_number_constraints 0
_refine_ls_number_parameters 214
_refine_ls_number_reflns 19030
_refine_ls_number_restraints 0
_refine_ls_restrained_S_all 1.078
_refine_ls_R_factor_all 0.0719
_refine_ls_R_factor_gt 0.0412
_refine_ls_shift/su_max 0.003
_refine_ls_shift/su_mean 0.000
_refine_ls_structure_factor_coef Fsqd
_refine_ls_weighting_details 'calc w=1/[\s^2^(Fo^2^)+(0.0494P)^2^+6.7074P] where P=(Fo^2^+2Fc^2^)/3'
_refine_ls_weighting_scheme calc
_refine_ls_wR_factor_gt 0.0957
_refine_ls_wR_factor_ref 0.1150
_reflns_number_gt 13781
_reflns_number_total 19030
_reflns_threshold_expression >2sigma(I)
_cod_data_source_file c3cc45284k.txt
_cod_data_source_block 11mk2911_115k_0m
_cod_original_sg_symbol_H-M 'P 21/c'
_cod_database_code 7109781
_exptl_absorpt_sadabs_rint_before 0.116
_exptl_absorpt_sadabs_rint_after 0.062
_exptl_absorpt_sadabs_max_resol 0.100
_exptl_absorpt_sadabs_threshold 1.500
_exptl_absorpt_sadabs_restraint_esd 0.005
_exptl_absorpt_sadabs_lambda/2_factor 0.002
_exptl_absorpt_sadabs_max_odd_harmonic 3
_exptl_absorpt_sadabs_max_even_harmonic 6
_exptl_absorpt_sadabs_input_reflns 116307
_exptl_absorpt_sadabs_corrected_reflns 116051

loop_
_symmetry_equiv_pos_as_xyz
'x, y, z'
'-x, y+1/2, -z+1/2'
'-x, -y, -z'
'x, -y-1/2, z-1/2'

loop_
_atom_site_label
_atom_site_type_symbol
_atom_site_fract_x
_atom_site_fract_y
_atom_site_fract_z
_atom_site_U_iso_or_equiv
_atom_site_adp_type
_atom_site_occupancy
_atom_site_symmetry_multiplicity
_atom_site_calc_flag
_atom_site_refinement_flags
C1 C -0.0002(4) -0.7351(4) -0.6079(3) 0.0290(8) Uani 1 1 d .
H1A H -0.0643 -0.7441 -0.6658 0.043 Uiso 1 1 calc R
H1B H 0.0144 -0.8124 -0.5815 0.043 Uiso 1 1 calc R
H1C H 0.0742 -0.7080 -0.5970 0.043 Uiso 1 1 calc R
C2 C -0.0970(3) -0.5042(3) -0.6401(2) 0.0194(5) Uani 1 1 d .
H2A H -0.1609 -0.5351 -0.6948 0.023 Uiso 1 1 calc R
H2B H -0.1341 -0.4418 -0.6291 0.023 Uiso 1 1 calc R
C3 C 0.0000(4) -0.4466(4) -0.6384(3) 0.0280(8) Uani 1 1 d .
H3A H 0.0355 -0.5077 -0.6515 0.034 Uiso 1 1 calc R
H3B H 0.0652 -0.4169 -0.5836 0.034 Uiso 1 1 calc R
C4 C -0.0477(4) -0.3432(4) -0.6969(3) 0.0297(8) Uani 1 1 d .
H4A H -0.1115 -0.3723 -0.7514 0.045 Uiso 1 1 calc R
H4B H 0.0183 -0.3091 -0.6939 0.045 Uiso 1 1 calc R
H4C H -0.0808 -0.2814 -0.6833 0.045 Uiso 1 1 calc R
C5 C -0.8858(4) -0.5088(4) -0.7523(3) 0.0269(7) Uani 1 1 d .
H5A H -0.8890 -0.5844 -0.7305 0.040 Uiso 1 1 calc R
H5B H -0.9671 -0.4741 -0.7888 0.040 Uiso 1 1 calc R
H5C H -0.8316 -0.4526 -0.7084 0.040 Uiso 1 1 calc R
C6 C -0.8388(3) -0.5325(3) -0.7978(2) 0.0170(5) Uani 1 1 d .
H6A H -0.8375 -0.4563 -0.8209 0.020 Uiso 1 1 calc R
H6B H -0.8943 -0.5884 -0.8426 0.020 Uiso 1 1 calc R
C7 C -0.7120(3) -0.5860(3) -0.74354(18) 0.0145(4) Uani 1 1 d .
H7A H -0.7161 -0.6667 -0.7262 0.017 Uiso 1 1 calc R
H7B H -0.6600 -0.5354 -0.6950 0.017 Uiso 1 1 calc R
C8 C -0.7408(3) -0.7027(3) -0.8704(2) 0.0195(5) Uani 1 1 d .
H8A H -0.7421 -0.7790 -0.8484 0.029 Uiso 1 1 calc R
H8B H -0.7111 -0.7160 -0.9002 0.029 Uiso 1 1 calc R
H8C H -0.8228 -0.6695 -0.9064 0.029 Uiso 1 1 calc R
C9 C -0.6808(4) -0.7088(5) -0.5527(3) 0.0362(10) Uani 1 1 d .
H9A H -0.7165 -0.7592 -0.6000 0.054 Uiso 1 1 calc R
H9B H -0.7234 -0.6318 -0.5690 0.054 Uiso 1 1 calc R
H9C H -0.6883 -0.7493 -0.5156 0.054 Uiso 1 1 calc R
C10 C -0.5488(4) -0.6876(4) -0.5116(3) 0.0278(7) Uani 1 1 d .
H10A H -0.5170 -0.6250 -0.4701 0.033 Uiso 1 1 calc R
H10B H -0.5409 -0.6578 -0.5513 0.033 Uiso 1 1 calc R
C11 C -0.4738(3) -0.8013(4) -0.4728(2) 0.0216(6) Uani 1 1 d .
H11A H -0.5105 -0.8666 -0.5129 0.026 Uiso 1 1 calc R
H11B H -0.4740 -0.8262 -0.4288 0.026 Uiso 1 1 calc R
C12 C -0.2578(5) -0.9213(5) -0.3875(3) 0.0376(11) Uani 1 1 d .
H12A H -0.2683 -0.9356 -0.3474 0.056 Uiso 1 1 calc R
H12B H -0.1715 -0.9227 -0.3616 0.056 Uiso 1 1 calc R
H12C H -0.2998 -0.9841 -0.4286 0.056 Uiso 1 1 calc R
Cu1 Cu -0.46338(3) -0.69899(4) -0.69633(2) 0.01454(6) Uani 1 1 d .
Cu2 Cu -0.34868(3) -0.91102(3) -0.66043(2) 0.01357(6) Uani 1 1 d .
Cu3 Cu -0.33113(4) -0.77431(4) -0.54488(2) 0.01667(7) Uani 1 1 d .
Cu4 Cu -0.22195(4) -0.70288(4) -0.60322(3) 0.01730(7) Uani 1 1 d .
I1 I -0.333315(18) -0.541039(17) -0.579780(12) 0.01623(4) Uani 1 1 d .
I2 I -0.142883(17) -0.899906(18) -0.509978(11) 0.01587(4) Uani 1 1 d .
I3 I -0.365173(17) -0.757825(17) -0.762111(11) 0.01389(4) Uani 1 1 d .
I4 I -0.536410(17) -0.894577(16) -0.663293(11) 0.01298(3) Uani 1 1 d .
S1 S -0.04591(7) -0.62572(8) -0.56973(5) 0.01783(13) Uani 1 1 d .
S2 S -0.32018(8) -0.77712(9) -0.43357(5) 0.02006(14) Uani 1 1 d .
S3 S -0.64235(6) -0.59877(6) -0.78969(4) 0.01115(10) Uani 1 1 d .

loop_
_atom_site_aniso_label
_atom_site_aniso_U_11
_atom_site_aniso_U_22
_atom_site_aniso_U_33
_atom_site_aniso_U_23
_atom_site_aniso_U_13
_atom_site_aniso_U_12
C1 0.0240(16) 0.0230(15) 0.049(2) -0.0010(15) 0.0270(18) 0.0005(12)
C2 0.0146(12) 0.0208(13) 0.0223(14) 0.0019(11) 0.0114(11) 0.0026(10)
C3 0.0209(15) 0.0321(18) 0.0330(19) 0.0089(15) 0.0179(15) 0.0014(13)
C4 0.034(2) 0.0238(16) 0.040(2) 0.0055(15) 0.0281(19) 0.0028(14)
C5 0.0232(16) 0.0318(17) 0.0346(19) 0.0004(15) 0.0225(16) 0.0028(13)
C6 0.0106(10) 0.0219(12) 0.0187(12) 0.0029(10) 0.0094(10) 0.0019(9)
C7 0.0128(10) 0.0184(11) 0.0148(11) 0.0014(9) 0.0100(9) 0.0007(8)
C8 0.0197(13) 0.0203(13) 0.0163(12) -0.0041(10) 0.0104(11) -0.0040(10)
C9 0.0214(17) 0.056(3) 0.029(2) -0.0053(19) 0.0152(16) 0.0057(18)
C10 0.0268(17) 0.0342(19) 0.0276(17) -0.0031(14) 0.0197(15) 0.0039(14)
C11 0.0197(13) 0.0345(17) 0.0142(12) -0.0043(12) 0.0125(11) -0.0027(12)
C12 0.032(2) 0.053(3) 0.031(2) 0.021(2) 0.0222(19) 0.0122(19)
Cu1 0.01068(14) 0.01820(15) 0.01381(15) 0.00158(12) 0.00731(12) 0.00244(11)
Cu2 0.01349(14) 0.01541(14) 0.01216(14) -0.00031(11) 0.00829(12) 0.00166(11)
Cu3 0.01631(16) 0.02286(17) 0.01353(15) 0.00147(13) 0.01072(14) 0.00145(13)
Cu4 0.01310(15) 0.02223(17) 0.01882(17) -0.00076(13) 0.01117(14) -0.00099(12)
I1 0.01627(8) 0.01471(7) 0.01752(8) -0.00280(6) 0.01061(7) -0.00028(6)
I2 0.01086(7) 0.02136(8) 0.00989(7) 0.00085(6) 0.00398(6) 0.00374(6)
I3 0.01539(7) 0.01741(7) 0.01180(7) 0.00213(5) 0.00998(6) 0.00214(5)
I4 0.01189(7) 0.01538(7) 0.01390(7) -0.00011(5) 0.00922(6) -0.00103(5)
S1 0.0119(3) 0.0226(3) 0.0169(3) -0.0005(3) 0.0082(3) -0.0011(2)
S2 0.0180(3) 0.0307(4) 0.0125(3) -0.0001(3) 0.0102(3) -0.0010(3)
S3 0.0092(2) 0.0136(2) 0.0103(2) 0.0007(2) 0.0060(2) 0.00017(19)

loop_
_atom_type_symbol
_atom_type_description
_atom_type_scat_dispersion_real
_atom_type_scat_dispersion_imag
_atom_type_scat_source
C C 0.0033 0.0016 'International Tables Vol C Tables 4.2.6.8 and 6.1.1.4'
H H 0.0000 0.0000 'International Tables Vol C Tables 4.2.6.8 and 6.1.1.4'
Cu Cu 0.3201 1.2651 'International Tables Vol C Tables 4.2.6.8 and 6.1.1.4'
I I -0.4742 1.8119 'International Tables Vol C Tables 4.2.6.8 and 6.1.1.4'
S S 0.1246 0.1234 'International Tables Vol C Tables 4.2.6.8 and 6.1.1.4'

loop_
_geom_angle_atom_site_label_1
_geom_angle_atom_site_label_2
_geom_angle_atom_site_label_3
_geom_angle
_geom_angle_site_symmetry_1
_geom_angle_site_symmetry_3
S1 C1 H1A 109.5 . .
S1 C1 H1B 109.5 . .
H1A C1 H1B 109.5 . .
S1 C1 H1C 109.5 . .
H1A C1 H1C 109.5 . .
H1B C1 H1C 109.5 . .
C3 C2 S1 115.0(2) . .
C3 C2 H2A 108.5 . .
S1 C2 H2A 108.5 . .
C3 C2 H2B 108.5 . .
S1 C2 H2B 108.5 . .
H2A C2 H2B 107.5 . .
C2 C3 C4 112.5(3) . .
C2 C3 H3A 109.1 . .
C4 C3 H3A 109.1 . .
C2 C3 H3B 109.1 . .
C4 C3 H3B 109.1 . .
H3A C3 H3B 107.8 . .
C3 C4 H4A 109.5 . .
C3 C4 H4B 109.5 . .
H4A C4 H4B 109.5 . .
C3 C4 H4C 109.5 . .
H4A C4 H4C 109.5 . .
H4B C4 H4C 109.5 . .
C6 C5 H5A 109.5 . .
C6 C5 H5B 109.5 . .
H5A C5 H5B 109.5 . .
C6 C5 H5C 109.5 . .
H5A C5 H5C 109.5 . .
H5B C5 H5C 109.5 . .
C5 C6 C7 111.5(3) . .
C5 C6 H6A 109.3 . .
C7 C6 H6A 109.3 . .
C5 C6 H6B 109.3 . .
C7 C6 H6B 109.3 . .
H6A C6 H6B 108.0 . .
C6 C7 S3 114.1(2) . .
C6 C7 H7A 108.7 . .
S3 C7 H7A 108.7 . .
C6 C7 H7B 108.7 . .
S3 C7 H7B 108.7 . .
H7A C7 H7B 107.6 . .
S3 C8 H8A 109.5 . .
S3 C8 H8B 109.5 . .
H8A C8 H8B 109.5 . .
S3 C8 H8C 109.5 . .
H8A C8 H8C 109.5 . .
H8B C8 H8C 109.5 . .
C10 C9 H9A 109.5 . .
C10 C9 H9B 109.5 . .
H9A C9 H9B 109.5 . .
C10 C9 H9C 109.5 . .
H9A C9 H9C 109.5 . .
H9B C9 H9C 109.5 . .
C9 C10 C11 112.0(4) . .
C9 C10 H10A 109.2 . .
C11 C10 H10A 109.2 . .
C9 C10 H10B 109.2 . .
C11 C10 H10B 109.2 . .
H10A C10 H10B 107.9 . .
C10 C11 S2 110.9(3) . .
C10 C11 H11A 109.5 . .
S2 C11 H11A 109.5 . .
C10 C11 H11B 109.5 . .
S2 C11 H11B 109.5 . .
H11A C11 H11B 108.0 . .
S2 C12 H12A 109.5 . .
S2 C12 H12B 109.5 . .
H12A C12 H12B 109.5 . .
S2 C12 H12C 109.5 . .
H12A C12 H12C 109.5 . .
H12B C12 H12C 109.5 . .
S3 Cu1 I3 108.92(2) . .
S3 Cu1 I1 103.37(2) . .
I3 Cu1 I1 112.699(16) . .
S3 Cu1 Cu3 139.02(3) . .
I3 Cu1 Cu3 112.050(17) . .
I1 Cu1 Cu3 61.187(14) . .
S3 Cu1 Cu4 148.49(3) . .
I3 Cu1 Cu4 61.784(14) . .
I1 Cu1 Cu4 60.004(13) . .
Cu3 Cu1 Cu4 59.955(15) . .
S3 Cu1 Cu2 144.26(3) . .
I3 Cu1 Cu2 60.135(12) . .
I1 Cu1 Cu2 112.232(17) . .
Cu3 Cu1 Cu2 62.761(15) . .
Cu4 Cu1 Cu2 60.658(15) . .
S3 Cu1 I4 102.81(2) . .
I3 Cu1 I4 111.580(15) . .
I1 Cu1 I4 116.364(16) . .
Cu3 Cu1 I4 61.021(13) . .
Cu4 Cu1 I4 108.573(17) . .
Cu2 Cu1 I4 58.812(13) . .
S3 Cu2 I4 107.09(2) 2_443 .
S3 Cu2 I2 107.52(2) 2_443 .
I4 Cu2 I2 110.168(15) . .
S3 Cu2 I3 104.23(2) 2_443 .
I4 Cu2 I3 112.030(15) . .
I2 Cu2 I3 115.216(16) . .
S3 Cu2 Cu1 144.40(3) 2_443 .
I4 Cu2 Cu1 60.688(12) . .
I2 Cu2 Cu1 108.067(16) . .
I3 Cu2 Cu1 58.776(13) . .
S3 Cu2 Cu4 143.90(3) 2_443 .
I4 Cu2 Cu4 109.000(16) . .
I2 Cu2 Cu4 60.163(13) . .
I3 Cu2 Cu4 60.847(13) . .
Cu1 Cu2 Cu4 59.311(15) . .
S3 Cu2 Cu3 148.59(3) 2_443 .
I4 Cu2 Cu3 60.057(13) . .
I2 Cu2 Cu3 58.783(13) . .
I3 Cu2 Cu3 107.180(16) . .
Cu1 Cu2 Cu3 58.188(14) . .
Cu4 Cu2 Cu3 58.018(15) . .
S2 Cu3 Cu1 143.84(3) . .
S2 Cu3 Cu4 145.07(3) . .
Cu1 Cu3 Cu4 60.114(16) . .
S2 Cu3 I2 107.80(3) . .
Cu1 Cu3 I2 108.328(17) . .
Cu4 Cu3 I2 60.480(14) . .
S2 Cu3 I1 106.53(3) . .
Cu1 Cu3 I1 58.810(13) . .
Cu4 Cu3 I1 59.272(14) . .
I2 Cu3 I1 114.414(16) . .
S2 Cu3 I4 107.01(3) . .
Cu1 Cu3 I4 60.027(13) . .
Cu4 Cu3 I4 107.912(18) . .
I2 Cu3 I4 107.374(16) . .
I1 Cu3 I4 113.350(16) . .
S2 Cu3 Cu2 146.13(3) . .
Cu1 Cu3 Cu2 59.052(14) . .
Cu4 Cu3 Cu2 59.451(15) . .
I2 Cu3 Cu2 58.227(12) . .
I1 Cu3 Cu2 107.322(17) . .
I4 Cu3 Cu2 57.334(13) . .
S1 Cu4 I1 110.72(3) . .
S1 Cu4 Cu3 144.32(3) . .
I1 Cu4 Cu3 60.938(14) . .
S1 Cu4 Cu1 149.70(3) . .
I1 Cu4 Cu1 59.296(13) . .
Cu3 Cu4 Cu1 59.931(15) . .
S1 Cu4 I2 102.25(3) . .
I1 Cu4 I2 115.445(17) . .
Cu3 Cu4 I2 59.961(14) . .
Cu1 Cu4 I2 107.772(17) . .
S1 Cu4 Cu2 138.19(3) . .
I1 Cu4 Cu2 111.097(17) . .
Cu3 Cu4 Cu2 62.531(15) . .
Cu1 Cu4 Cu2 60.032(15) . .
I2 Cu4 Cu2 59.076(13) . .
S1 Cu4 I3 106.26(3) . .
I1 Cu4 I3 109.194(16) . .
Cu3 Cu4 I3 109.160(18) . .
Cu1 Cu4 I3 58.342(13) . .
I2 Cu4 I3 112.423(16) . .
Cu2 Cu4 I3 58.816(13) . .
Cu1 I1 Cu4 60.700(13) . .
Cu1 I1 Cu3 60.003(13) . .
Cu4 I1 Cu3 59.789(14) . .
Cu2 I2 Cu3 62.990(13) . .
Cu2 I2 Cu4 60.761(13) . .
Cu3 I2 Cu4 59.560(13) . .
Cu1 I3 Cu2 61.088(13) . .
Cu1 I3 Cu4 59.874(13) . .
Cu2 I3 Cu4 60.337(13) . .
Cu2 I4 Cu1 60.499(12) . .
Cu2 I4 Cu3 62.610(13) . .
Cu1 I4 Cu3 58.952(13) . .
C2 S1 C1 101.13(19) . .
C2 S1 Cu4 103.69(11) . .
C1 S1 Cu4 104.07(13) . .
C12 S2 C11 98.9(2) . .
C12 S2 Cu3 105.67(17) . .
C11 S2 Cu3 104.71(11) . .
C8 S3 C7 102.58(16) . .
C8 S3 Cu1 106.72(12) . .
C7 S3 Cu1 104.48(10) . .
C8 S3 Cu2 110.59(12) . 2_453
C7 S3 Cu2 107.27(10) . 2_453
Cu1 S3 Cu2 123.18(3) . 2_453

loop_
_geom_bond_atom_site_label_1
_geom_bond_atom_site_label_2
_geom_bond_distance
_geom_bond_site_symmetry_2
C1 S1 1.808(4) .
C1 H1A 0.9800 .
C1 H1B 0.9800 .
C1 H1C 0.9800 .
C2 C3 1.507(5) .
C2 S1 1.808(4) .
C2 H2A 0.9900 .
C2 H2B 0.9900 .
C3 C4 1.516(6) .
C3 H3A 0.9900 .
C3 H3B 0.9900 .
C4 H4A 0.9800 .
C4 H4B 0.9800 .
C4 H4C 0.9800 .
C5 C6 1.523(5) .
C5 H5A 0.9800 .
C5 H5B 0.9800 .
C5 H5C 0.9800 .
C6 C7 1.524(4) .
C6 H6A 0.9900 .
C6 H6B 0.9900 .
C7 S3 1.805(3) .
C7 H7A 0.9900 .
C7 H7B 0.9900 .
C8 S3 1.803(3) .
C8 H8A 0.9800 .
C8 H8B 0.9800 .
C8 H8C 0.9800 .
C9 C10 1.510(6) .
C9 H9A 0.9800 .
C9 H9B 0.9800 .
C9 H9C 0.9800 .
C10 C11 1.523(6) .
C10 H10A 0.9900 .
C10 H10B 0.9900 .
C11 S2 1.804(4) .
C11 H11A 0.9900 .
C11 H11B 0.9900 .
C12 S2 1.801(5) .
C12 H12A 0.9800 .
C12 H12B 0.9800 .
C12 H12C 0.9800 .
Cu1 S3 2.3066(8) .
Cu1 I3 2.6332(4) .
Cu1 I1 2.6381(5) .
Cu1 Cu3 2.6707(6) .
Cu1 Cu4 2.6757(6) .
Cu1 Cu2 2.6954(5) .
Cu1 I4 2.7004(5) .
Cu2 S3 2.3197(8) 2_443
Cu2 I4 2.6494(4) .
Cu2 I2 2.6664(4) .
Cu2 I3 2.6703(4) .
Cu2 Cu4 2.7122(6) .
Cu2 Cu3 2.7943(6) .
Cu3 S2 2.3059(9) .
Cu3 Cu4 2.6714(6) .
Cu3 I2 2.6823(5) .
Cu3 I1 2.7020(5) .
Cu3 I4 2.7271(5) .
Cu4 S1 2.2990(9) .
Cu4 I1 2.6572(5) .
Cu4 I2 2.6962(5) .
Cu4 I3 2.7259(5) .
S3 Cu2 2.3197(8) 2_453

loop_
_geom_torsion_atom_site_label_1
_geom_torsion_atom_site_label_2
_geom_torsion_atom_site_label_3
_geom_torsion_atom_site_label_4
_geom_torsion
_geom_torsion_site_symmetry_1
_geom_torsion_site_symmetry_4
S1 C2 C3 C4 -178.3(3) . .
C5 C6 C7 S3 -172.5(2) . .
C9 C10 C11 S2 173.9(3) . .
S3 Cu1 Cu2 S3 11.58(8) . 2_443
I3 Cu1 Cu2 S3 -69.34(4) . 2_443
I1 Cu1 Cu2 S3 -173.58(4) . 2_443
Cu3 Cu1 Cu2 S3 149.17(5) . 2_443
Cu4 Cu1 Cu2 S3 -141.72(5) . 2_443
I4 Cu1 Cu2 S3 78.16(4) . 2_443
S3 Cu1 Cu2 I4 -66.58(4) . .
I3 Cu1 Cu2 I4 -147.497(15) . .
I1 Cu1 Cu2 I4 108.262(18) . .
Cu3 Cu1 Cu2 I4 71.013(14) . .
Cu4 Cu1 Cu2 I4 140.121(17) . .
S3 Cu1 Cu2 I2 -170.04(4) . .
I3 Cu1 Cu2 I2 109.044(17) . .
I1 Cu1 Cu2 I2 4.80(2) . .
Cu3 Cu1 Cu2 I2 -32.446(16) . .
Cu4 Cu1 Cu2 I2 36.661(16) . .
I4 Cu1 Cu2 I2 -103.459(16) . .
S3 Cu1 Cu2 I3 80.92(4) . .
I1 Cu1 Cu2 I3 -104.242(18) . .
Cu3 Cu1 Cu2 I3 -141.490(17) . .
Cu4 Cu1 Cu2 I3 -72.383(15) . .
I4 Cu1 Cu2 I3 147.497(15) . .
S3 Cu1 Cu2 Cu4 153.30(5) . .
I3 Cu1 Cu2 Cu4 72.383(15) . .
I1 Cu1 Cu2 Cu4 -31.859(17) . .
Cu3 Cu1 Cu2 Cu4 -69.107(17) . .
I4 Cu1 Cu2 Cu4 -140.121(17) . .
S3 Cu1 Cu2 Cu3 -137.59(5) . .
I3 Cu1 Cu2 Cu3 141.490(17) . .
I1 Cu1 Cu2 Cu3 37.248(17) . .
Cu4 Cu1 Cu2 Cu3 69.107(17) . .
I4 Cu1 Cu2 Cu3 -71.013(14) . .
S3 Cu1 Cu3 S2 -2.02(7) . .
I3 Cu1 Cu3 S2 179.27(5) . .
I1 Cu1 Cu3 S2 74.65(5) . .
Cu4 Cu1 Cu3 S2 144.71(6) . .
Cu2 Cu1 Cu3 S2 -145.10(5) . .
I4 Cu1 Cu3 S2 -77.48(5) . .
S3 Cu1 Cu3 Cu4 -146.73(4) . .
I3 Cu1 Cu3 Cu4 34.556(18) . .
I1 Cu1 Cu3 Cu4 -70.063(15) . .
Cu2 Cu1 Cu3 Cu4 70.188(16) . .
I4 Cu1 Cu3 Cu4 137.812(18) . .
S3 Cu1 Cu3 I2 175.37(3) . .
I3 Cu1 Cu3 I2 -3.35(2) . .
I1 Cu1 Cu3 I2 -107.965(18) . .
Cu4 Cu1 Cu3 I2 -37.903(17) . .
Cu2 Cu1 Cu3 I2 32.285(16) . .
I4 Cu1 Cu3 I2 99.909(17) . .
S3 Cu1 Cu3 I1 -76.66(4) . .
I3 Cu1 Cu3 I1 104.618(18) . .
Cu4 Cu1 Cu3 I1 70.063(15) . .
Cu2 Cu1 Cu3 I1 140.250(17) . .
I4 Cu1 Cu3 I1 -152.126(15) . .
S3 Cu1 Cu3 I4 75.46(4) . .
I3 Cu1 Cu3 I4 -103.256(18) . .
I1 Cu1 Cu3 I4 152.126(15) . .
Cu4 Cu1 Cu3 I4 -137.812(18) . .
Cu2 Cu1 Cu3 I4 -67.624(14) . .
S3 Cu1 Cu3 Cu2 143.09(4) . .
I3 Cu1 Cu3 Cu2 -35.632(16) . .
I1 Cu1 Cu3 Cu2 -140.250(17) . .
Cu4 Cu1 Cu3 Cu2 -70.188(16) . .
I4 Cu1 Cu3 Cu2 67.624(14) . .
S3 Cu2 Cu3 S2 -2.36(8) 2_443 .
I4 Cu2 Cu3 S2 70.63(5) . .
I2 Cu2 Cu3 S2 -73.89(5) . .
I3 Cu2 Cu3 S2 176.59(5) . .
Cu1 Cu2 Cu3 S2 142.72(5) . .
Cu4 Cu2 Cu3 S2 -145.99(5) . .
S3 Cu2 Cu3 Cu1 -145.08(5) 2_443 .
I4 Cu2 Cu3 Cu1 -72.090(14) . .
I2 Cu2 Cu3 Cu1 143.387(18) . .
I3 Cu2 Cu3 Cu1 33.871(15) . .
Cu4 Cu2 Cu3 Cu1 71.293(17) . .
S3 Cu2 Cu3 Cu4 143.63(5) 2_443 .
I4 Cu2 Cu3 Cu4 -143.383(18) . .
I2 Cu2 Cu3 Cu4 72.094(15) . .
I3 Cu2 Cu3 Cu4 -37.422(16) . .
Cu1 Cu2 Cu3 Cu4 -71.293(17) . .
S3 Cu2 Cu3 I2 71.53(5) 2_443 .
I4 Cu2 Cu3 I2 144.523(16) . .
I3 Cu2 Cu3 I2 -109.516(16) . .
Cu1 Cu2 Cu3 I2 -143.387(18) . .
Cu4 Cu2 Cu3 I2 -72.094(15) . .
S3 Cu2 Cu3 I1 179.96(4) 2_443 .
I4 Cu2 Cu3 I1 -107.050(16) . .
I2 Cu2 Cu3 I1 108.427(17) . .
I3 Cu2 Cu3 I1 -1.09(2) . .
Cu1 Cu2 Cu3 I1 -34.959(15) . .
Cu4 Cu2 Cu3 I1 36.333(16) . .
S3 Cu2 Cu3 I4 -72.99(5) 2_443 .
I2 Cu2 Cu3 I4 -144.523(16) . .
I3 Cu2 Cu3 I4 105.961(16) . .
Cu1 Cu2 Cu3 I4 72.090(14) . .
Cu4 Cu2 Cu3 I4 143.383(18) . .
S2 Cu3 Cu4 S1 11.26(8) . .
Cu1 Cu3 Cu4 S1 154.72(5) . .
I2 Cu3 Cu4 S1 -67.36(5) . .
I1 Cu3 Cu4 S1 85.41(5) . .
I4 Cu3 Cu4 S1 -167.59(5) . .
Cu2 Cu3 Cu4 S1 -135.74(5) . .
S2 Cu3 Cu4 I1 -74.14(5) . .
Cu1 Cu3 Cu4 I1 69.314(14) . .
I2 Cu3 Cu4 I1 -152.766(16) . .
I4 Cu3 Cu4 I1 107.004(17) . .
Cu2 Cu3 Cu4 I1 138.854(17) . .
S2 Cu3 Cu4 Cu1 -143.46(6) . .
I2 Cu3 Cu4 Cu1 137.921(18) . .
I1 Cu3 Cu4 Cu1 -69.314(14) . .
I4 Cu3 Cu4 Cu1 37.690(16) . .
Cu2 Cu3 Cu4 Cu1 69.540(16) . .
S2 Cu3 Cu4 I2 78.62(5) . .
Cu1 Cu3 Cu4 I2 -137.921(18) . .
I1 Cu3 Cu4 I2 152.766(16) . .
I4 Cu3 Cu4 I2 -100.231(17) . .
Cu2 Cu3 Cu4 I2 -68.381(14) . .
S2 Cu3 Cu4 Cu2 147.00(6) . .
Cu1 Cu3 Cu4 Cu2 -69.540(16) . .
I2 Cu3 Cu4 Cu2 68.381(14) . .
I1 Cu3 Cu4 Cu2 -138.854(17) . .
I4 Cu3 Cu4 Cu2 -31.850(16) . .
S2 Cu3 Cu4 I3 -175.98(5) . .
Cu1 Cu3 Cu4 I3 -32.521(16) . .
I2 Cu3 Cu4 I3 105.399(18) . .
I1 Cu3 Cu4 I3 -101.835(17) . .
I4 Cu3 Cu4 I3 5.17(2) . .
Cu2 Cu3 Cu4 I3 37.018(15) . .
S3 Cu1 Cu4 S1 -13.92(9) . .
I3 Cu1 Cu4 S1 66.21(6) . .
I1 Cu1 Cu4 S1 -78.41(6) . .
Cu3 Cu1 Cu4 S1 -150.41(6) . .
Cu2 Cu1 Cu4 S1 135.93(6) . .
I4 Cu1 Cu4 S1 171.29(5) . .
S3 Cu1 Cu4 I1 64.49(5) . .
I3 Cu1 Cu4 I1 144.626(16) . .
Cu3 Cu1 Cu4 I1 -72.002(15) . .
Cu2 Cu1 Cu4 I1 -145.657(18) . .
I4 Cu1 Cu4 I1 -110.301(17) . .
S3 Cu1 Cu4 Cu3 136.49(5) . .
I3 Cu1 Cu4 Cu3 -143.372(18) . .
I1 Cu1 Cu4 Cu3 72.002(15) . .
Cu2 Cu1 Cu4 Cu3 -73.655(17) . .
I4 Cu1 Cu4 Cu3 -38.299(16) . .
S3 Cu1 Cu4 I2 174.02(5) . .
I3 Cu1 Cu4 I2 -105.839(17) . .
I1 Cu1 Cu4 I2 109.535(18) . .
Cu3 Cu1 Cu4 I2 37.533(16) . .
Cu2 Cu1 Cu4 I2 -36.121(16) . .
I4 Cu1 Cu4 I2 -0.77(2) . .
S3 Cu1 Cu4 Cu2 -149.86(5) . .
I3 Cu1 Cu4 Cu2 -69.718(13) . .
I1 Cu1 Cu4 Cu2 145.657(18) . .
Cu3 Cu1 Cu4 Cu2 73.655(17) . .
I4 Cu1 Cu4 Cu2 35.355(15) . .
S3 Cu1 Cu4 I3 -80.14(5) . .
I1 Cu1 Cu4 I3 -144.626(16) . .
Cu3 Cu1 Cu4 I3 143.372(18) . .
Cu2 Cu1 Cu4 I3 69.718(13) . .
I4 Cu1 Cu4 I3 105.073(17) . .
S3 Cu2 Cu4 S1 -5.99(7) 2_443 .
I4 Cu2 Cu4 S1 175.51(4) . .
I2 Cu2 Cu4 S1 72.63(4) . .
I3 Cu2 Cu4 S1 -79.30(4) . .
Cu1 Cu2 Cu4 S1 -148.24(5) . .
Cu3 Cu2 Cu4 S1 142.37(5) . .
S3 Cu2 Cu4 I1 173.58(4) 2_443 .
I4 Cu2 Cu4 I1 -4.92(2) . .
I2 Cu2 Cu4 I1 -107.800(18) . .
I3 Cu2 Cu4 I1 100.276(18) . .
Cu1 Cu2 Cu4 I1 31.327(16) . .
Cu3 Cu2 Cu4 I1 -38.059(16) . .
S3 Cu2 Cu4 Cu3 -148.36(4) 2_443 .
I4 Cu2 Cu4 Cu3 33.136(16) . .
I2 Cu2 Cu4 Cu3 -69.742(14) . .
I3 Cu2 Cu4 Cu3 138.335(17) . .
Cu1 Cu2 Cu4 Cu3 69.385(16) . .
S3 Cu2 Cu4 Cu1 142.26(4) 2_443 .
I4 Cu2 Cu4 Cu1 -36.249(16) . .
I2 Cu2 Cu4 Cu1 -139.127(17) . .
I3 Cu2 Cu4 Cu1 68.950(14) . .
Cu3 Cu2 Cu4 Cu1 -69.385(16) . .
S3 Cu2 Cu4 I2 -78.61(4) 2_443 .
I4 Cu2 Cu4 I2 102.878(16) . .
I3 Cu2 Cu4 I2 -151.923(15) . .
Cu1 Cu2 Cu4 I2 139.127(17) . .
Cu3 Cu2 Cu4 I2 69.742(14) . .
S3 Cu2 Cu4 I3 73.31(4) 2_443 .
I4 Cu2 Cu4 I3 -105.199(16) . .
I2 Cu2 Cu4 I3 151.923(15) . .
Cu1 Cu2 Cu4 I3 -68.950(14) . .
Cu3 Cu2 Cu4 I3 -138.335(17) . .
S3 Cu1 I1 Cu4 -151.00(3) . .
I3 Cu1 I1 Cu4 -33.570(15) . .
Cu3 Cu1 I1 Cu4 69.984(16) . .
Cu2 Cu1 I1 Cu4 32.091(17) . .
I4 Cu1 I1 Cu4 97.144(19) . .
S3 Cu1 I1 Cu3 139.01(3) . .
I3 Cu1 I1 Cu3 -103.554(18) . .
Cu4 Cu1 I1 Cu3 -69.984(16) . .
Cu2 Cu1 I1 Cu3 -37.893(17) . .
I4 Cu1 I1 Cu3 27.160(15) . .
S1 Cu4 I1 Cu1 148.10(3) . .
Cu3 Cu4 I1 Cu1 -70.327(16) . .
I2 Cu4 I1 Cu1 -96.349(19) . .
Cu2 Cu4 I1 Cu1 -31.590(17) . .
I3 Cu4 I1 Cu1 31.452(15) . .
S1 Cu4 I1 Cu3 -141.57(3) . .
Cu1 Cu4 I1 Cu3 70.327(16) . .
I2 Cu4 I1 Cu3 -26.022(15) . .
Cu2 Cu4 I1 Cu3 38.737(17) . .
I3 Cu4 I1 Cu3 101.779(19) . .
S2 Cu3 I1 Cu1 -143.59(3) . .
Cu4 Cu3 I1 Cu1 71.473(16) . .
I2 Cu3 I1 Cu1 97.406(19) . .
I4 Cu3 I1 Cu1 -26.176(15) . .
Cu2 Cu3 I1 Cu1 35.061(16) . .
S2 Cu3 I1 Cu4 144.94(3) . .
Cu1 Cu3 I1 Cu4 -71.473(16) . .
I2 Cu3 I1 Cu4 25.933(16) . .
I4 Cu3 I1 Cu4 -97.649(19) . .
Cu2 Cu3 I1 Cu4 -36.411(16) . .
S3 Cu2 I2 Cu3 -148.77(3) 2_443 .
I4 Cu2 I2 Cu3 -32.395(15) . .
I3 Cu2 I2 Cu3 95.530(18) . .
Cu1 Cu2 I2 Cu3 32.215(16) . .
Cu4 Cu2 I2 Cu3 68.509(16) . .
S3 Cu2 I2 Cu4 142.72(3) 2_443 .
I4 Cu2 I2 Cu4 -100.904(17) . .
I3 Cu2 I2 Cu4 27.022(15) . .
Cu1 Cu2 I2 Cu4 -36.294(16) . .
Cu3 Cu2 I2 Cu4 -68.509(16) . .
S2 Cu3 I2 Cu2 145.78(3) . .
Cu1 Cu3 I2 Cu2 -32.604(17) . .
Cu4 Cu3 I2 Cu2 -70.345(16) . .
I1 Cu3 I2 Cu2 -95.940(18) . .
I4 Cu3 I2 Cu2 30.793(14) . .
S2 Cu3 I2 Cu4 -143.88(3) . .
Cu1 Cu3 I2 Cu4 37.741(17) . .
I1 Cu3 I2 Cu4 -25.595(15) . .
I4 Cu3 I2 Cu4 101.138(18) . .
Cu2 Cu3 I2 Cu4 70.345(16) . .
S1 Cu4 I2 Cu2 -139.37(3) . .
I1 Cu4 I2 Cu2 100.349(19) . .
Cu3 Cu4 I2 Cu2 74.054(16) . .
Cu1 Cu4 I2 Cu2 36.534(16) . .
I3 Cu4 I2 Cu2 -25.822(14) . .
S1 Cu4 I2 Cu3 146.57(3) . .
I1 Cu4 I2 Cu3 26.294(16) . .
Cu1 Cu4 I2 Cu3 -37.520(17) . .
Cu2 Cu4 I2 Cu3 -74.054(16) . .
I3 Cu4 I2 Cu3 -99.877(19) . .
S3 Cu1 I3 Cu2 -142.44(3) . .
I1 Cu1 I3 Cu2 103.459(18) . .
Cu3 Cu1 I3 Cu2 36.676(17) . .
Cu4 Cu1 I3 Cu2 70.539(15) . .
I4 Cu1 I3 Cu2 -29.626(14) . .
S3 Cu1 I3 Cu4 147.03(3) . .
I1 Cu1 I3 Cu4 32.921(15) . .
Cu3 Cu1 I3 Cu4 -33.863(18) . .
Cu2 Cu1 I3 Cu4 -70.539(15) . .
I4 Cu1 I3 Cu4 -100.165(18) . .
S3 Cu2 I3 Cu1 145.81(3) 2_443 .
I4 Cu2 I3 Cu1 30.362(14) . .
I2 Cu2 I3 Cu1 -96.627(18) . .
Cu4 Cu2 I3 Cu1 -69.802(16) . .
Cu3 Cu2 I3 Cu1 -33.630(16) . .
S3 Cu2 I3 Cu4 -144.39(3) 2_443 .
I4 Cu2 I3 Cu4 100.163(18) . .
I2 Cu2 I3 Cu4 -26.825(15) . .
Cu1 Cu2 I3 Cu4 69.802(16) . .
Cu3 Cu2 I3 Cu4 36.172(16) . .
S1 Cu4 I3 Cu1 -151.26(3) . .
I1 Cu4 I3 Cu1 -31.807(15) . .
Cu3 Cu4 I3 Cu1 33.134(17) . .
I2 Cu4 I3 Cu1 97.672(18) . .
Cu2 Cu4 I3 Cu1 71.774(15) . .
S1 Cu4 I3 Cu2 136.97(3) . .
I1 Cu4 I3 Cu2 -103.581(18) . .
Cu3 Cu4 I3 Cu2 -38.639(17) . .
Cu1 Cu4 I3 Cu2 -71.774(15) . .
I2 Cu4 I3 Cu2 25.898(14) . .
S3 Cu2 I4 Cu1 -143.41(3) 2_443 .
I2 Cu2 I4 Cu1 99.944(17) . .
I3 Cu2 I4 Cu1 -29.716(14) . .
Cu4 Cu2 I4 Cu1 35.672(16) . .
Cu3 Cu2 I4 Cu1 68.022(15) . .
S3 Cu2 I4 Cu3 148.57(3) 2_443 .
I2 Cu2 I4 Cu3 31.922(14) . .
I3 Cu2 I4 Cu3 -97.738(18) . .
Cu1 Cu2 I4 Cu3 -68.022(15) . .
Cu4 Cu2 I4 Cu3 -32.349(16) . .
S3 Cu1 I4 Cu2 146.66(3) . .
I3 Cu1 I4 Cu2 30.074(14) . .
I1 Cu1 I4 Cu2 -101.164(18) . .
Cu3 Cu1 I4 Cu2 -73.957(16) . .
Cu4 Cu1 I4 Cu2 -36.130(16) . .
S3 Cu1 I4 Cu3 -139.38(3) . .
I3 Cu1 I4 Cu3 104.031(18) . .
I1 Cu1 I4 Cu3 -27.207(15) . .
Cu4 Cu1 I4 Cu3 37.827(17) . .
Cu2 Cu1 I4 Cu3 73.957(16) . .
S2 Cu3 I4 Cu2 -146.64(3) . .
Cu1 Cu3 I4 Cu2 70.401(15) . .
Cu4 Cu3 I4 Cu2 32.672(17) . .
I2 Cu3 I4 Cu2 -31.131(14) . .
I1 Cu3 I4 Cu2 96.226(18) . .
S2 Cu3 I4 Cu1 142.96(3) . .
Cu4 Cu3 I4 Cu1 -37.729(17) . .
I2 Cu3 I4 Cu1 -101.532(18) . .
I1 Cu3 I4 Cu1 25.825(14) . .
Cu2 Cu3 I4 Cu1 -70.401(15) . .
C3 C2 S1 C1 -65.1(3) . .
C3 C2 S1 Cu4 -172.7(3) . .
I1 Cu4 S1 C2 -63.57(12) . .
Cu3 Cu4 S1 C2 -132.24(12) . .
Cu1 Cu4 S1 C2 0.66(14) . .
I2 Cu4 S1 C2 172.91(12) . .
Cu2 Cu4 S1 C2 116.00(12) . .
I3 Cu4 S1 C2 54.88(12) . .
I1 Cu4 S1 C1 -168.99(16) . .
Cu3 Cu4 S1 C1 122.34(17) . .
Cu1 Cu4 S1 C1 -104.76(17) . .
I2 Cu4 S1 C1 67.50(17) . .
Cu2 Cu4 S1 C1 10.59(17) . .
I3 Cu4 S1 C1 -50.53(17) . .
C10 C11 S2 C12 176.2(3) . .
C10 C11 S2 Cu3 -74.9(2) . .
Cu1 Cu3 S2 C12 143.53(19) . .
Cu4 Cu3 S2 C12 -97.50(19) . .
I2 Cu3 S2 C12 -33.87(19) . .
I1 Cu3 S2 C12 -157.10(19) . .
I4 Cu3 S2 C12 81.36(19) . .
Cu2 Cu3 S2 C12 25.2(2) . .
Cu1 Cu3 S2 C11 39.62(15) . .
Cu4 Cu3 S2 C11 158.59(14) . .
I2 Cu3 S2 C11 -137.77(14) . .
I1 Cu3 S2 C11 98.99(14) . .
I4 Cu3 S2 C11 -22.55(14) . .
Cu2 Cu3 S2 C11 -78.70(15) . .
C6 C7 S3 C8 -63.3(3) . .
C6 C7 S3 Cu1 -174.5(2) . .
C6 C7 S3 Cu2 53.3(2) . 2_453
I3 Cu1 S3 C8 62.56(13) . .
I1 Cu1 S3 C8 -177.39(12) . .
Cu3 Cu1 S3 C8 -116.19(13) . .
Cu4 Cu1 S3 C8 129.15(13) . .
Cu2 Cu1 S3 C8 -2.30(14) . .
I4 Cu1 S3 C8 -55.91(13) . .
I3 Cu1 S3 C7 170.77(10) . .
I1 Cu1 S3 C7 -69.18(11) . .
Cu3 Cu1 S3 C7 -7.98(12) . .
Cu4 Cu1 S3 C7 -122.64(11) . .
Cu2 Cu1 S3 C7 105.91(11) . .
I4 Cu1 S3 C7 52.30(11) . .
I3 Cu1 S3 Cu2 -66.88(4) . 2_453
I1 Cu1 S3 Cu2 53.17(4) . 2_453
Cu3 Cu1 S3 Cu2 114.38(4) . 2_453
Cu4 Cu1 S3 Cu2 -0.28(7) . 2_453
Cu2 Cu1 S3 Cu2 -131.73(3) . 2_453
I4 Cu1 S3 Cu2 174.65(3) . 2_453
